data_4350356
loop_
_publ_author_name
'Braunschweig, Holger'
'Kraft, Mario'
'Schwarz, Silvia'
'Seeler, Fabian'
'Stellwag, Sascha'

_publ_section_title
;
 Preparation and structural characterization of transition-metal complexes
 featuring the cymantrenyl(bromo)boryl ligand.
;
_journal_issue 14
_journal_name_full 'Inorganic chemistry'
_journal_page_first 5275
_journal_page_last 5277
_journal_paper_doi 10.1021/ic0607080
_journal_volume 45
_journal_year 2006
_chemical_formula_moiety 'C9 H6 B Br2 Mn O3'
_chemical_formula_sum 'C9 H6 B Br2 Mn O3'
_chemical_formula_weight 387.71
_chemical_name_common
;
Methylcymantrenyldibromoborane 
;
_space_group_IT_number 61
_space_group_name_Hall '-P 2ac 2ab'
_space_group_name_H-M_alt 'P b c a'
_symmetry_cell_setting orthorhombic
_symmetry_space_group_name_Hall '-P 2ac 2ab'
_symmetry_space_group_name_H-M 'P b c a'
_atom_sites_solution_hydrogens geom
_atom_sites_solution_primary direct
_atom_sites_solution_secondary difmap
_audit_creation_method SHELXL-97
_cell_angle_alpha 90.00
_cell_angle_beta 90.00
_cell_angle_gamma 90.00
_cell_formula_units_Z 8
_cell_length_a 10.0066(7)
_cell_length_b 10.5736(8)
_cell_length_c 22.9813(17)
_cell_measurement_reflns_used 6598
_cell_measurement_temperature 173(2)
_cell_measurement_theta_max 25.5965
_cell_measurement_theta_min 2.6945
_cell_volume 2431.6(3)
_computing_cell_refinement 'Saint-NT v. 6.45'
_computing_data_collection 'Smart-NT v. 5.63'
_computing_data_reduction 'Saint-NT v. 6.45'
_computing_molecular_graphics 'XP in ShelxTL-97'
_computing_publication_material 'XP in ShelxTL-97'
_computing_structure_refinement 'SHELXL-97 (Sheldrick, 1997)'
_computing_structure_solution 'SHELXS-97 (Sheldrick, 1990)'
_diffrn_ambient_temperature 173(2)
_diffrn_measured_fraction_theta_full 0.998
_diffrn_measured_fraction_theta_max 0.998
_diffrn_measurement_device_type 'Bruker SMART CCD area detector'
_diffrn_measurement_method 'phi and omega scans'
_diffrn_radiation_monochromator graphite
_diffrn_radiation_source 'fine-focus sealed tube'
_diffrn_radiation_type MoK\a
_diffrn_radiation_wavelength 0.71073
_diffrn_reflns_av_R_equivalents 0.0403
_diffrn_reflns_av_sigmaI/netI 0.0193
_diffrn_reflns_limit_h_max 12
_diffrn_reflns_limit_h_min -12
_diffrn_reflns_limit_k_max 13
_diffrn_reflns_limit_k_min -13
_diffrn_reflns_limit_l_max 28
_diffrn_reflns_limit_l_min -28
_diffrn_reflns_number 27308
_diffrn_reflns_theta_full 26.12
_diffrn_reflns_theta_max 26.12
_diffrn_reflns_theta_min 2.70
_exptl_absorpt_coefficient_mu 7.643
_exptl_absorpt_correction_T_max 0.40
_exptl_absorpt_correction_T_min 0.19476
_exptl_absorpt_correction_type multi-scan
_exptl_absorpt_process_details 'SadAbs2.0 (Sheldrick 2000)'
_exptl_crystal_colour yellow
_exptl_crystal_density_diffrn 2.118
_exptl_crystal_density_method 'not measured'
_exptl_crystal_description block
_exptl_crystal_F_000 1472
_exptl_crystal_size_max 0.32
_exptl_crystal_size_mid 0.14
_exptl_crystal_size_min 0.12
_refine_diff_density_max 0.869
_refine_diff_density_min -0.348
_refine_diff_density_rms 0.089
_refine_ls_extinction_method none
_refine_ls_goodness_of_fit_ref 1.062
_refine_ls_hydrogen_treatment constr
_refine_ls_matrix_type full
_refine_ls_number_parameters 145
_refine_ls_number_reflns 2413
_refine_ls_number_restraints 0
_refine_ls_restrained_S_all 1.062
_refine_ls_R_factor_all 0.0389
_refine_ls_R_factor_gt 0.0290
_refine_ls_shift/su_max 0.001
_refine_ls_shift/su_mean 0.000
_refine_ls_structure_factor_coef Fsqd
_refine_ls_weighting_details 'calc w=1/[\s^2^(Fo^2^)+(0.0348P)^2^+1.8521P] where P=(Fo^2^+2Fc^2^)/3'
_refine_ls_weighting_scheme calc
_refine_ls_wR_factor_gt 0.0626
_refine_ls_wR_factor_ref 0.0659
_reflns_number_gt 2039
_reflns_number_total 2413
_reflns_threshold_expression >2sigma(I)
_cod_data_source_file ic0607080si20060426_085012.cif
_cod_data_source_block fs035
_cod_original_sg_symbol_H-M Pbca
_cod_database_code 4350356

loop_
_symmetry_equiv_pos_as_xyz
'x, y, z'
'-x+1/2, -y, z+1/2'
'-x, y+1/2, -z+1/2'
'x+1/2, -y+1/2, -z'
'-x, -y, -z'
'x-1/2, y, -z-1/2'
'x, -y-1/2, z-1/2'
'-x-1/2, y-1/2, z'

loop_
_atom_site_label
_atom_site_type_symbol
_atom_site_fract_x
_atom_site_fract_y
_atom_site_fract_z
_atom_site_U_iso_or_equiv
_atom_site_adp_type
_atom_site_occupancy
_atom_site_symmetry_multiplicity
_atom_site_calc_flag
_atom_site_refinement_flags
Br1 Br 0.15975(4) 0.32958(4) 0.286695(15) 0.04447(12) Uani 1 1 d .
Mn1 Mn 0.47931(4) 0.28378(4) 0.396631(19) 0.02385(12) Uani 1 1 d .
Br2 Br 0.06444(3) 0.24976(3) 0.417568(17) 0.04454(12) Uani 1 1 d .
O3 O 0.4765(3) 0.4985(2) 0.31465(10) 0.0426(6) Uani 1 1 d .
O2 O 0.3503(2) 0.4262(2) 0.49149(10) 0.0411(6) Uani 1 1 d .
O1 O 0.7502(2) 0.3431(2) 0.43799(11) 0.0446(6) Uani 1 1 d .
C11 C 0.3239(3) 0.1667(3) 0.36653(14) 0.0291(7) Uani 1 1 d .
C12 C 0.4367(3) 0.1558(3) 0.32758(14) 0.0305(7) Uani 1 1 d .
H12A H 0.4358 0.1781 0.2853 0.037 Uiso 1 1 calc R
C14 C 0.5059(3) 0.0857(3) 0.41666(15) 0.0348(7) Uani 1 1 d .
H14A H 0.5630 0.0505 0.4485 0.042 Uiso 1 1 calc R
C15 C 0.3713(3) 0.1202(3) 0.42169(14) 0.0323(7) Uani 1 1 d .
H15A H 0.3161 0.1121 0.4578 0.039 Uiso 1 1 calc R
C1 C 0.6442(3) 0.3220(3) 0.42221(13) 0.0308(7) Uani 1 1 d .
C3 C 0.4777(3) 0.4160(3) 0.34687(13) 0.0293(7) Uani 1 1 d .
B1 B 0.1975(4) 0.2412(3) 0.35780(16) 0.0303(8) Uani 1 1 d .
C2 C 0.4020(3) 0.3726(3) 0.45462(14) 0.0289(7) Uani 1 1 d .
C13 C 0.5465(3) 0.1066(3) 0.35774(14) 0.0334(7) Uani 1 1 d .
C16 C 0.6814(4) 0.0722(4) 0.33332(16) 0.0483(9) Uani 1 1 d .
H16A H 0.6794 -0.0151 0.3191 0.072 Uiso 1 1 calc R
H16B H 0.7493 0.0802 0.3639 0.072 Uiso 1 1 calc R
H16C H 0.7033 0.1293 0.3011 0.072 Uiso 1 1 calc R

loop_
_atom_site_aniso_label
_atom_site_aniso_U_11
_atom_site_aniso_U_22
_atom_site_aniso_U_33
_atom_site_aniso_U_23
_atom_site_aniso_U_13
_atom_site_aniso_U_12
Br1 0.0476(2) 0.0457(2) 0.0401(2) 0.00023(15) -0.01278(15) 0.00306(16)
Mn1 0.0224(2) 0.0230(2) 0.0261(2) -0.00041(17) 0.00210(18) 0.00210(18)
Br2 0.03041(19) 0.0466(2) 0.0566(2) -0.00280(17) 0.01316(15) 0.00292(15)
O3 0.0543(15) 0.0331(12) 0.0405(14) 0.0076(11) 0.0037(11) -0.0001(11)
O2 0.0425(13) 0.0438(14) 0.0371(13) -0.0107(11) 0.0029(11) 0.0105(11)
O1 0.0252(12) 0.0572(16) 0.0515(14) -0.0066(12) -0.0028(11) 0.0016(11)
C11 0.0294(16) 0.0230(14) 0.0351(16) -0.0050(13) 0.0037(13) -0.0057(13)
C12 0.0364(17) 0.0242(15) 0.0309(16) -0.0060(12) 0.0044(13) -0.0005(13)
C14 0.0381(18) 0.0240(15) 0.0422(18) 0.0054(13) 0.0027(14) 0.0058(13)
C15 0.0370(18) 0.0236(15) 0.0363(17) 0.0025(13) 0.0076(14) -0.0010(13)
C1 0.0292(18) 0.0325(17) 0.0308(16) -0.0025(13) 0.0043(13) 0.0047(13)
C3 0.0284(16) 0.0287(16) 0.0309(16) -0.0026(13) 0.0011(13) 0.0003(13)
B1 0.0306(18) 0.0268(17) 0.0336(19) -0.0049(14) 0.0015(14) -0.0067(15)
C2 0.0266(16) 0.0274(15) 0.0326(16) 0.0013(14) -0.0033(13) 0.0012(13)
C13 0.0364(18) 0.0223(15) 0.0414(18) -0.0013(13) 0.0071(14) 0.0052(13)
C16 0.045(2) 0.047(2) 0.053(2) 0.0037(18) 0.0150(17) 0.0199(17)

loop_
_atom_type_symbol
_atom_type_description
_atom_type_scat_dispersion_real
_atom_type_scat_dispersion_imag
_atom_type_scat_source
C C 0.0033 0.0016 'International Tables Vol C Tables 4.2.6.8 and 6.1.1.4'
H H 0.0000 0.0000 'International Tables Vol C Tables 4.2.6.8 and 6.1.1.4'
B B 0.0013 0.0007 'International Tables Vol C Tables 4.2.6.8 and 6.1.1.4'
O O 0.0106 0.0060 'International Tables Vol C Tables 4.2.6.8 and 6.1.1.4'
Mn Mn 0.3368 0.7283 'International Tables Vol C Tables 4.2.6.8 and 6.1.1.4'
Br Br -0.2901 2.4595 'International Tables Vol C Tables 4.2.6.8 and 6.1.1.4'

loop_
_geom_angle_atom_site_label_1
_geom_angle_atom_site_label_2
_geom_angle_atom_site_label_3
_geom_angle
C1 Mn1 C2 92.02(13)
C1 Mn1 C3 92.37(14)
C2 Mn1 C3 93.50(13)
C1 Mn1 C11 156.61(13)
C2 Mn1 C11 103.42(13)
C3 Mn1 C11 103.93(13)
C1 Mn1 C15 124.24(14)
C2 Mn1 C15 90.29(13)
C3 Mn1 C15 143.05(13)
C11 Mn1 C15 39.86(12)
C1 Mn1 C12 124.78(13)
C2 Mn1 C12 142.70(13)
C3 Mn1 C12 91.05(13)
C11 Mn1 C12 39.92(11)
C15 Mn1 C12 65.27(12)
C1 Mn1 C14 92.02(14)
C2 Mn1 C14 113.56(13)
C3 Mn1 C14 152.40(13)
C11 Mn1 C14 65.83(13)
C15 Mn1 C14 38.18(12)
C12 Mn1 C14 64.35(13)
C1 Mn1 C13 92.53(13)
C2 Mn1 C13 151.81(13)
C3 Mn1 C13 114.08(13)
C11 Mn1 C13 65.65(12)
C15 Mn1 C13 64.40(12)
C12 Mn1 C13 37.85(12)
C14 Mn1 C13 38.47(12)
C15 C11 C12 105.1(3)
C15 C11 B1 125.0(3)
C12 C11 B1 128.0(3)
C15 C11 Mn1 70.62(17)
C12 C11 Mn1 70.94(17)
B1 C11 Mn1 110.9(2)
C13 C12 C11 109.6(3)
C13 C12 Mn1 73.13(18)
C11 C12 Mn1 69.14(17)
C13 C12 H12A 125.2
C11 C12 H12A 125.2
Mn1 C12 H12A 125.2
C15 C14 C13 108.1(3)
C15 C14 Mn1 69.29(17)
C13 C14 Mn1 71.54(17)
C15 C14 H14A 125.9
C13 C14 H14A 125.9
Mn1 C14 H14A 125.9
C14 C15 C11 109.4(3)
C14 C15 Mn1 72.54(18)
C11 C15 Mn1 69.52(16)
C14 C15 H15A 125.3
C11 C15 H15A 125.3
Mn1 C15 H15A 125.3
O1 C1 Mn1 178.1(3)
O3 C3 Mn1 179.0(3)
C11 B1 Br2 120.9(3)
C11 B1 Br1 122.3(2)
Br2 B1 Br1 116.80(19)
O2 C2 Mn1 178.1(3)
C12 C13 C14 107.7(3)
C12 C13 C16 127.5(3)
C14 C13 C16 124.7(3)
C12 C13 Mn1 69.02(17)
C14 C13 Mn1 69.98(17)
C16 C13 Mn1 129.5(2)
C13 C16 H16A 109.5
C13 C16 H16B 109.5
H16A C16 H16B 109.5
C13 C16 H16C 109.5
H16A C16 H16C 109.5
H16B C16 H16C 109.5

loop_
_geom_bond_atom_site_label_1
_geom_bond_atom_site_label_2
_geom_bond_distance
Br1 B1 1.920(4)
Mn1 C1 1.797(3)
Mn1 C2 1.804(3)
Mn1 C3 1.806(3)
Mn1 C11 2.104(3)
Mn1 C15 2.119(3)
Mn1 C12 2.129(3)
Mn1 C14 2.161(3)
Mn1 C13 2.182(3)
Br2 B1 1.915(4)
O3 C3 1.144(4)
O2 C2 1.143(4)
O1 C1 1.143(4)
C11 C15 1.440(4)
C11 C12 1.445(4)
C11 B1 1.504(5)
C12 C13 1.399(4)
C12 H12A 1.0000
C14 C15 1.400(5)
C14 C13 1.431(4)
C14 H14A 1.0000
C15 H15A 1.0000
C13 C16 1.507(4)
C16 H16A 0.9800
C16 H16B 0.9800
C16 H16C 0.9800

loop_
_geom_torsion_atom_site_label_1
_geom_torsion_atom_site_label_2
_geom_torsion_atom_site_label_3
_geom_torsion_atom_site_label_4
_geom_torsion
C1 Mn1 C11 C15 56.1(4)
C2 Mn1 C11 C15 -73.9(2)
C3 Mn1 C11 C15 -170.99(18)
C12 Mn1 C11 C15 114.5(3)
C14 Mn1 C11 C15 36.20(18)
C13 Mn1 C11 C15 78.57(19)
C1 Mn1 C11 C12 -58.4(4)
C2 Mn1 C11 C12 171.63(19)
C3 Mn1 C11 C12 74.5(2)
C15 Mn1 C11 C12 -114.5(3)
C14 Mn1 C11 C12 -78.29(19)
C13 Mn1 C11 C12 -35.92(18)
C1 Mn1 C11 B1 177.1(3)
C2 Mn1 C11 B1 47.2(3)
C3 Mn1 C11 B1 -50.0(2)
C15 Mn1 C11 B1 121.0(3)
C12 Mn1 C11 B1 -124.5(3)
C14 Mn1 C11 B1 157.2(3)
C13 Mn1 C11 B1 -160.4(3)
C15 C11 C12 C13 -0.5(3)
B1 C11 C12 C13 164.4(3)
Mn1 C11 C12 C13 62.3(2)
C15 C11 C12 Mn1 -62.79(19)
B1 C11 C12 Mn1 102.1(3)
C1 Mn1 C12 C13 36.3(2)
C2 Mn1 C12 C13 -132.9(2)
C3 Mn1 C12 C13 129.9(2)
C11 Mn1 C12 C13 -119.4(3)
C15 Mn1 C12 C13 -79.5(2)
C14 Mn1 C12 C13 -37.11(18)
C1 Mn1 C12 C11 155.69(19)
C2 Mn1 C12 C11 -13.5(3)
C3 Mn1 C12 C11 -110.7(2)
C15 Mn1 C12 C11 39.95(18)
C14 Mn1 C12 C11 82.3(2)
C13 Mn1 C12 C11 119.4(3)
C1 Mn1 C14 C15 150.0(2)
C2 Mn1 C14 C15 56.9(2)
C3 Mn1 C14 C15 -111.0(3)
C11 Mn1 C14 C15 -37.76(19)
C12 Mn1 C14 C15 -82.0(2)
C13 Mn1 C14 C15 -118.5(3)
C1 Mn1 C14 C13 -91.5(2)
C2 Mn1 C14 C13 175.39(19)
C3 Mn1 C14 C13 7.5(4)
C11 Mn1 C14 C13 80.7(2)
C15 Mn1 C14 C13 118.5(3)
C12 Mn1 C14 C13 36.52(19)
C13 C14 C15 C11 -1.3(4)
Mn1 C14 C15 C11 60.0(2)
C13 C14 C15 Mn1 -61.3(2)
C12 C11 C15 C14 1.1(3)
B1 C11 C15 C14 -164.4(3)
Mn1 C11 C15 C14 -61.9(2)
C12 C11 C15 Mn1 63.01(19)
B1 C11 C15 Mn1 -102.5(3)
C1 Mn1 C15 C14 -37.2(2)
C2 Mn1 C15 C14 -129.8(2)
C3 Mn1 C15 C14 134.0(2)
C11 Mn1 C15 C14 119.3(3)
C12 Mn1 C15 C14 79.3(2)
C13 Mn1 C15 C14 37.33(19)
C1 Mn1 C15 C11 -156.51(18)
C2 Mn1 C15 C11 110.86(19)
C3 Mn1 C15 C11 14.6(3)
C12 Mn1 C15 C11 -40.01(17)
C14 Mn1 C15 C11 -119.3(3)
C13 Mn1 C15 C11 -81.99(19)
C15 C11 B1 Br2 -14.3(4)
C12 C11 B1 Br2 -176.4(2)
Mn1 C11 B1 Br2 -94.7(2)
C15 C11 B1 Br1 166.6(2)
C12 C11 B1 Br1 4.5(4)
Mn1 C11 B1 Br1 86.2(3)
C11 C12 C13 C14 -0.2(4)
Mn1 C12 C13 C14 59.5(2)
C11 C12 C13 C16 175.9(3)
Mn1 C12 C13 C16 -124.3(3)
C11 C12 C13 Mn1 -59.8(2)
C15 C14 C13 C12 1.0(4)
Mn1 C14 C13 C12 -58.9(2)
C15 C14 C13 C16 -175.3(3)
Mn1 C14 C13 C16 124.8(3)
C15 C14 C13 Mn1 59.9(2)
C1 Mn1 C13 C12 -150.9(2)
C2 Mn1 C13 C12 110.1(3)
C3 Mn1 C13 C12 -57.2(2)
C11 Mn1 C13 C12 37.84(19)
C15 Mn1 C13 C12 82.0(2)
C14 Mn1 C13 C12 119.0(3)
C1 Mn1 C13 C14 90.1(2)
C2 Mn1 C13 C14 -9.0(4)
C3 Mn1 C13 C14 -176.2(2)
C11 Mn1 C13 C14 -81.2(2)
C15 Mn1 C13 C14 -37.0(2)
C12 Mn1 C13 C14 -119.0(3)
C1 Mn1 C13 C16 -29.0(3)
C2 Mn1 C13 C16 -128.0(3)
C3 Mn1 C13 C16 64.8(3)
C11 Mn1 C13 C16 159.8(3)
C15 Mn1 C13 C16 -156.1(3)
C12 Mn1 C13 C16 121.9(4)
C14 Mn1 C13 C16 -119.0(4)
